data_7223022
loop_
_publ_author_name
'Gupta, Geetika'
'Bhattacharya, Subrato'

_publ_section_title
;
 Rich Synthetic and Structural Chemistry of Polynuclear Pb(II)-Cu(I)/Ag(I)
 Heterobimetallic Thiolate Clusters, their Decomposition and Generation of
 a Cu(II) Hydrosulfide Variant.
;
_journal_name_full 'RSC Adv.'
_journal_paper_doi 10.1039/C5RA15195C
_journal_year 2015
_chemical_formula_moiety 'C108 H90 Ag2 P4 Pb2 S6, C2 H3 N'
_chemical_formula_sum 'C110 H93 Ag2 N P4 Pb2 S6'
_chemical_formula_weight 2375.21
_chemical_name_systematic
;
 ?
;
_space_group_IT_number 14
_symmetry_cell_setting monoclinic
_symmetry_space_group_name_Hall '-P 2ybc'
_symmetry_space_group_name_H-M 'P 1 21/c 1'
_atom_sites_solution_hydrogens geom
_atom_sites_solution_primary direct
_atom_sites_solution_secondary difmap
_audit_creation_method SHELXL-97
_audit_update_record
;
2015-03-01 deposited with the CCDC.
2015-10-23 downloaded from the CCDC.
;
_cell_angle_alpha 90.00
_cell_angle_beta 89.899(4)
_cell_angle_gamma 90.00
_cell_formula_units_Z 4
_cell_length_a 24.3436(10)
_cell_length_b 22.8897(8)
_cell_length_c 17.9021(8)
_cell_measurement_reflns_used 4906
_cell_measurement_temperature 293(2)
_cell_measurement_theta_max 28.9516
_cell_measurement_theta_min 2.9653
_cell_volume 9975.4(7)
_computing_structure_refinement 'SHELXL-97 (Sheldrick, 1997)'
_diffrn_ambient_temperature 293(2)
_diffrn_measured_fraction_theta_full 0.997
_diffrn_measured_fraction_theta_max 0.856
_diffrn_measurement_device_type 'Xcalibur, Eos'
_diffrn_measurement_method '\w scans'
_diffrn_radiation_monochromator graphite
_diffrn_radiation_source 'fine-focus sealed tube'
_diffrn_radiation_type MoK\a
_diffrn_radiation_wavelength 0.71073
_diffrn_reflns_av_R_equivalents 0.0888
_diffrn_reflns_av_sigmaI/netI 0.1800
_diffrn_reflns_limit_h_max 18
_diffrn_reflns_limit_h_min -33
_diffrn_reflns_limit_k_max 29
_diffrn_reflns_limit_k_min -31
_diffrn_reflns_limit_l_max 21
_diffrn_reflns_limit_l_min -24
_diffrn_reflns_number 57407
_diffrn_reflns_theta_full 25.00
_diffrn_reflns_theta_max 29.14
_diffrn_reflns_theta_min 2.96
_exptl_absorpt_coefficient_mu 3.990
_exptl_absorpt_correction_T_max 0.369
_exptl_absorpt_correction_T_min 0.302
_exptl_absorpt_correction_type multi-scan
_exptl_absorpt_process_details 'CrysAlisPro, Oxford Diffraction Ltd.'
_exptl_crystal_colour yellow
_exptl_crystal_density_diffrn 1.582
_exptl_crystal_density_method 'not measured'
_exptl_crystal_description block
_exptl_crystal_F_000 4696
_exptl_crystal_size_max 0.31
_exptl_crystal_size_mid 0.28
_exptl_crystal_size_min 0.25
_refine_diff_density_max 1.689
_refine_diff_density_min -1.363
_refine_diff_density_rms 0.131
_refine_ls_extinction_method none
_refine_ls_goodness_of_fit_ref 1.016
_refine_ls_hydrogen_treatment constr
_refine_ls_matrix_type full
_refine_ls_number_parameters 1100
_refine_ls_number_reflns 26881
_refine_ls_number_restraints 3
_refine_ls_restrained_S_all 1.016
_refine_ls_R_factor_all 0.2130
_refine_ls_R_factor_gt 0.0788
_refine_ls_shift/su_max 0.001
_refine_ls_shift/su_mean 0.000
_refine_ls_structure_factor_coef Fsqd
_refine_ls_weighting_details 'calc w=1/[\s^2^(Fo^2^)+(0.0209P)^2^+0.0000P] where P=(Fo^2^+2Fc^2^)/3'
_refine_ls_weighting_scheme calc
_refine_ls_wR_factor_gt 0.1049
_refine_ls_wR_factor_ref 0.1468
_reflns_number_gt 15000
_reflns_number_total 26881
_reflns_threshold_expression >2sigma(I)
_cod_data_source_file c5ra15195c2.cif
_cod_data_source_block pboag
_cod_database_code 7223022

loop_
_symmetry_equiv_pos_as_xyz
'x, y, z'
'-x, y+1/2, -z+1/2'
'-x, -y, -z'
'x, -y-1/2, z-1/2'

loop_
_atom_site_label
_atom_site_type_symbol
_atom_site_fract_x
_atom_site_fract_y
_atom_site_fract_z
_atom_site_U_iso_or_equiv
_atom_site_adp_type
_atom_site_occupancy
_atom_site_symmetry_multiplicity
_atom_site_calc_flag
_atom_site_refinement_flags
Pb1 Pb 0.403298(17) 0.042257(16) 0.99650(2) 0.05503(14) Uani 1 1 d .
Pb2 Pb 0.906314(19) 0.042952(17) 0.51072(3) 0.06413(15) Uani 1 1 d .
Ag2 Ag 0.99903(4) 0.01286(3) 0.29951(5) 0.0593(3) Uani 1 1 d .
Ag1 Ag 0.51198(3) -0.00625(3) 0.80157(4) 0.0506(2) Uani 1 1 d .
P2 P 0.53666(12) -0.08365(10) 0.70822(14) 0.0474(7) Uani 1 1 d .
S3 S 0.46110(11) -0.04324(10) 0.92736(14) 0.0524(7) Uani 1 1 d .
P1 P 0.46173(11) 0.08377(10) 0.76778(14) 0.0419(6) Uani 1 1 d .
S2 S 0.38989(11) -0.00135(11) 1.13860(15) 0.0594(8) Uani 1 1 d .
S6 S 0.95739(11) -0.03644(11) 0.42123(15) 0.0599(8) Uani 1 1 d .
P4 P 1.02976(12) -0.06252(11) 0.20862(15) 0.0536(8) Uani 1 1 d .
P3 P 0.95561(12) 0.10715(11) 0.26525(16) 0.0538(8) Uani 1 1 d .
S1 S 0.30879(13) 0.00834(13) 0.94249(18) 0.0777(9) Uani 1 1 d .
S5 S 0.91235(11) -0.03848(12) 0.62079(16) 0.0666(8) Uani 1 1 d .
S4 S 0.80851(14) 0.01502(13) 0.4637(2) 0.0957(11) Uani 1 1 d .
C103 C 1.0728(5) -0.0417(5) 0.1295(6) 0.066(3) Uani 1 1 d .
C41 C 0.4370(5) -0.2171(5) 0.6355(7) 0.074(4) Uani 1 1 d .
H41 H 0.4380 -0.2577 0.6327 0.089 Uiso 1 1 calc R
C13 C 0.4130(4) -0.0990(3) 0.9112(5) 0.043(3) Uani 1 1 d .
C95 C 0.9317(6) -0.1945(7) 0.1325(8) 0.101(5) Uani 1 1 d .
H95 H 0.9326 -0.2351 0.1326 0.121 Uiso 1 1 calc R
C69 C 0.8481(7) -0.1686(5) 0.4372(9) 0.096(6) Uani 1 1 d .
H69 H 0.8349 -0.1930 0.4746 0.115 Uiso 1 1 calc R
C28 C 0.2916(6) 0.0388(8) 0.6781(8) 0.095(5) Uani 1 1 d .
H28 H 0.2572 0.0280 0.6602 0.114 Uiso 1 1 calc R
C26 C 0.3697(5) 0.0157(5) 0.7471(7) 0.066(3) Uani 1 1 d .
H26 H 0.3888 -0.0113 0.7759 0.079 Uiso 1 1 calc R
C91 C 0.9751(5) -0.1045(5) 0.1655(6) 0.064(3) Uani 1 1 d .
C20 C 0.4915(4) 0.1368(4) 0.8993(5) 0.039(2) Uani 1 1 d .
H20 H 0.5222 0.1128 0.8947 0.047 Uiso 1 1 calc R
C43 C 0.5742(4) -0.0522(4) 0.6284(5) 0.045(3) Uani 1 1 d .
C37 C 0.4808(4) -0.1271(4) 0.6668(5) 0.044(3) Uani 1 1 d .
C19 C 0.4516(4) 0.1327(4) 0.8470(4) 0.038(2) Uani 1 1 d .
C85 C 0.9982 0.1452 0.1969 0.052(3) Uani 1 1 d D
C42 C 0.4817(5) -0.1862(4) 0.6633(6) 0.064(3) Uani 1 1 d .
H42 H 0.5125 -0.2064 0.6798 0.077 Uiso 1 1 calc R
C49 C 0.5857(4) -0.1370(4) 0.7433(6) 0.048(3) Uani 1 1 d .
C50 C 0.6236(5) -0.1655(5) 0.6991(6) 0.067(3) Uani 1 1 d .
H50 H 0.6243 -0.1582 0.6480 0.081 Uiso 1 1 calc R
C31 C 0.4925(4) 0.1305(4) 0.6964(5) 0.048(3) Uani 1 1 d .
C38 C 0.4363(4) -0.0988(5) 0.6422(6) 0.056(3) Uani 1 1 d .
H38 H 0.4360 -0.0582 0.6439 0.068 Uiso 1 1 calc R
C22 C 0.4420(5) 0.2093(4) 0.9646(6) 0.059(3) Uani 1 1 d .
H22 H 0.4393 0.2368 1.0028 0.071 Uiso 1 1 calc R
C53 C 0.6222(5) -0.1886(5) 0.8483(7) 0.077(4) Uani 1 1 d .
H53 H 0.6217 -0.1961 0.8994 0.092 Uiso 1 1 calc R
C73 C 0.9466(5) 0.1595(4) 0.3404(6) 0.054(3) Uani 1 1 d .
C55 C 0.8523(5) -0.0487(6) 0.6718(6) 0.070(3) Uani 1 1 d .
C40 C 0.3928(5) -0.1880(5) 0.6131(6) 0.069(3) Uani 1 1 d .
H40 H 0.3623 -0.2084 0.5962 0.083 Uiso 1 1 calc R
C70 C 0.8276(6) -0.1746(6) 0.3696(10) 0.102(6) Uani 1 1 d .
H70 H 0.8008 -0.2023 0.3590 0.122 Uiso 1 1 calc R
C45 C 0.5939(6) -0.0404(6) 0.4987(6) 0.091(5) Uani 1 1 d .
H45 H 0.5867 -0.0497 0.4491 0.109 Uiso 1 1 calc R
C30 C 0.3637(5) 0.1087(5) 0.6862(6) 0.069(3) Uani 1 1 d .
H30 H 0.3781 0.1451 0.6739 0.083 Uiso 1 1 calc R
C67 C 0.9077(4) -0.0900(4) 0.4020(6) 0.052(3) Uani 1 1 d .
C21 C 0.4892(4) 0.1751(4) 0.9599(5) 0.053(3) Uani 1 1 d .
H21 H 0.5173 0.1776 0.9948 0.064 Uiso 1 1 calc R
C10A C 0.2945(9) 0.1550(10) 0.4794(12) 0.142(9) Uani 1 1 d .
C54 C 0.5857(5) -0.1502(4) 0.8191(6) 0.068(4) Uani 1 1 d .
H54 H 0.5602 -0.1324 0.8503 0.082 Uiso 1 1 calc R
C81 C 0.8066(5) 0.0509(6) 0.1910(8) 0.089(4) Uani 1 1 d U
H81 H 0.7848 0.0179 0.1977 0.106 Uiso 1 1 calc R
C39 C 0.3915(5) -0.1270(5) 0.6147(6) 0.067(3) Uani 1 1 d .
H39 H 0.3611 -0.1064 0.5975 0.080 Uiso 1 1 calc R
C87 C 1.0513(6) 0.2270(5) 0.1560(8) 0.119(7) Uani 1 1 d .
H87 H 1.0652 0.2642 0.1648 0.143 Uiso 1 1 calc R
C33 C 0.5173(5) 0.2229(4) 0.6441(7) 0.084(4) Uani 1 1 d .
H33 H 0.5157 0.2635 0.6461 0.101 Uiso 1 1 calc R
C47 C 0.6467(6) 0.0098(5) 0.5862(8) 0.096(5) Uani 1 1 d .
H47 H 0.6749 0.0359 0.5967 0.115 Uiso 1 1 calc R
C48 C 0.6168(5) -0.0155(5) 0.6437(6) 0.072(4) Uani 1 1 d .
H48 H 0.6259 -0.0074 0.6931 0.086 Uiso 1 1 calc R
C29 C 0.3119(6) 0.0918(7) 0.6597(7) 0.099(5) Uani 1 1 d .
H29 H 0.2916 0.1170 0.6297 0.119 Uiso 1 1 calc R
C8 C 0.3037(5) -0.0764(5) 1.1233(7) 0.079(4) Uani 1 1 d .
H8 H 0.2893 -0.0488 1.0906 0.095 Uiso 1 1 calc R
C99 C 1.0858(9) -0.1790(6) 0.3581(8) 0.128(7) Uani 1 1 d .
H99 H 1.0717 -0.1970 0.4006 0.154 Uiso 1 1 calc R
C84 C 0.8698(5) 0.1478(5) 0.1710(7) 0.083(4) Uani 1 1 d .
H84 H 0.8916 0.1804 0.1621 0.099 Uiso 1 1 calc R
C25 C 0.3934(4) 0.0702(4) 0.7312(6) 0.050(3) Uani 1 1 d .
C72 C 0.8858(5) -0.0956(5) 0.3298(7) 0.071(3) Uani 1 1 d .
H72 H 0.8970 -0.0707 0.2918 0.085 Uiso 1 1 calc R
C15 C 0.3464(5) -0.1674(5) 0.9557(7) 0.077(4) Uani 1 1 d .
H15 H 0.3264 -0.1829 0.9952 0.092 Uiso 1 1 calc R
C7 C 0.3532(5) -0.0659(5) 1.1561(6) 0.056(3) Uani 1 1 d .
C79 C 0.8888(5) 0.1036(4) 0.2179(6) 0.060(3) Uani 1 1 d .
C9 C 0.2734(6) -0.1277(7) 1.1371(8) 0.110(6) Uani 1 1 d .
H9 H 0.2401 -0.1346 1.1134 0.132 Uiso 1 1 calc R
C68 C 0.8885(5) -0.1278(4) 0.4560(6) 0.067(4) Uani 1 1 d .
H68 H 0.9023 -0.1262 0.5044 0.081 Uiso 1 1 calc R
C97 C 1.0719 -0.1157 0.2570 0.059(3) Uani 1 1 d D
C27 C 0.3188(6) 0.0021(7) 0.7205(9) 0.095(5) Uani 1 1 d .
H27 H 0.3032 -0.0338 0.7325 0.114 Uiso 1 1 calc R
C1 C 0.2843(5) 0.0807(5) 0.9427(8) 0.073(4) Uani 1 1 d .
C93 C 0.8865(6) -0.1073(7) 0.1060(8) 0.092(5) Uani 1 1 d .
H93 H 0.8563 -0.0875 0.0868 0.111 Uiso 1 1 calc R
C51 C 0.6600(5) -0.2044(5) 0.7290(8) 0.082(4) Uani 1 1 d .
H51 H 0.6854 -0.2230 0.6983 0.099 Uiso 1 1 calc R
C44 C 0.5622(5) -0.0646(5) 0.5552(6) 0.082(4) Uani 1 1 d .
H44 H 0.5330 -0.0892 0.5435 0.098 Uiso 1 1 calc R
C24 C 0.4058(4) 0.1659(4) 0.8569(6) 0.061(3) Uani 1 1 d .
H24 H 0.3771 0.1629 0.8229 0.073 Uiso 1 1 calc R
C18 C 0.4060(5) -0.1240(4) 0.8408(6) 0.066(4) Uani 1 1 d .
H18 H 0.4267 -0.1098 0.8012 0.080 Uiso 1 1 calc R
C14 C 0.3820(5) -0.1226(4) 0.9692(6) 0.070(4) Uani 1 1 d .
H14 H 0.3855 -0.1078 1.0173 0.084 Uiso 1 1 calc R
C74 C 0.9825(5) 0.1590(5) 0.3995(7) 0.073(4) Uani 1 1 d .
H74 H 1.0099 0.1308 0.4022 0.087 Uiso 1 1 calc R
C83 C 0.8195(6) 0.1436(6) 0.1378(8) 0.106(5) Uani 1 1 d .
H83 H 0.8065 0.1745 0.1093 0.127 Uiso 1 1 calc R
C16 C 0.3394(5) -0.1903(4) 0.8849(8) 0.081(4) Uani 1 1 d .
H16 H 0.3142 -0.2201 0.8766 0.097 Uiso 1 1 calc R
C104 C 1.0715(5) -0.0699(5) 0.0624(7) 0.097(5) Uani 1 1 d .
H104 H 1.0447 -0.0980 0.0538 0.116 Uiso 1 1 calc R
C23 C 0.4009(5) 0.2043(5) 0.9170(6) 0.063(3) Uani 1 1 d .
H23 H 0.3690 0.2262 0.9234 0.075 Uiso 1 1 calc R
C107 C 1.1481(6) 0.0151(6) 0.0840(8) 0.106(5) Uani 1 1 d .
H107 H 1.1741 0.0441 0.0920 0.127 Uiso 1 1 calc R
C5 C 0.2588(8) 0.1682(11) 1.0051(16) 0.173(13) Uani 1 1 d .
H5 H 0.2553 0.1886 1.0498 0.207 Uiso 1 1 calc R
C101 C 1.1573(7) -0.1647(7) 0.2805(11) 0.158(9) Uani 1 1 d .
H101 H 1.1945 -0.1693 0.2700 0.189 Uiso 1 1 calc R
C52 C 0.6595(5) -0.2163(4) 0.8044(8) 0.080(4) Uani 1 1 d .
H52 H 0.6842 -0.2429 0.8249 0.096 Uiso 1 1 calc R
C100 C 1.1356(7) -0.1908(6) 0.3377(10) 0.105(5) Uani 1 1 d .
H100 H 1.1559 -0.2181 0.3642 0.126 Uiso 1 1 calc R
C17 C 0.3698(5) -0.1686(5) 0.8277(7) 0.087(5) Uani 1 1 d .
H17 H 0.3661 -0.1839 0.7798 0.105 Uiso 1 1 calc R
C36 C 0.5179(4) 0.1039(4) 0.6369(5) 0.065(3) Uani 1 1 d .
H36 H 0.5178 0.0634 0.6331 0.078 Uiso 1 1 calc R
C77 C 0.9020(6) 0.2412(7) 0.4001(8) 0.101(5) Uani 1 1 d .
H77 H 0.8741 0.2690 0.4006 0.121 Uiso 1 1 calc R
C32 C 0.4929(5) 0.1903(4) 0.7000(6) 0.070(4) Uani 1 1 d .
H32 H 0.4767 0.2091 0.7405 0.083 Uiso 1 1 calc R
C96 C 0.9757(5) -0.1647(5) 0.1627(7) 0.072(3) Uani 1 1 d .
H96 H 1.0058 -0.1852 0.1811 0.086 Uiso 1 1 calc R
C35 C 0.5440(5) 0.1377(5) 0.5819(6) 0.079(4) Uani 1 1 d .
H35 H 0.5618 0.1195 0.5423 0.095 Uiso 1 1 calc R
C98 C 1.0529(6) -0.1406(5) 0.3190(7) 0.103(6) Uani 1 1 d .
H98 H 1.0177 -0.1322 0.3360 0.124 Uiso 1 1 calc R
C2 C 0.2725(5) 0.1093(6) 0.8761(8) 0.079(4) Uani 1 1 d .
H2 H 0.2762 0.0894 0.8311 0.095 Uiso 1 1 calc R
C34 C 0.5434(5) 0.1967(5) 0.5863(7) 0.084(4) Uani 1 1 d .
H34 H 0.5608 0.2190 0.5499 0.100 Uiso 1 1 calc R
C86 C 1.0163(5) 0.2004(4) 0.2080(7) 0.089(5) Uani 1 1 d .
H86 H 1.0055 0.2208 0.2505 0.107 Uiso 1 1 calc R
C11 C 0.3436(7) -0.1582(6) 1.2187(9) 0.111(6) Uani 1 1 d .
H11 H 0.3575 -0.1866 1.2505 0.133 Uiso 1 1 calc R
C108 C 1.1093(5) 0.0021(5) 0.1389(7) 0.087(4) Uani 1 1 d .
H108 H 1.1085 0.0239 0.1827 0.105 Uiso 1 1 calc R
C46 C 0.6344(6) -0.0038(6) 0.5154(9) 0.089(5) Uani 1 1 d .
H46 H 0.6548 0.0128 0.4769 0.107 Uiso 1 1 calc R
C76 C 0.9389(7) 0.2403(6) 0.4563(9) 0.106(6) Uani 1 1 d .
H76 H 0.9368 0.2671 0.4952 0.127 Uiso 1 1 calc R
C106 C 1.1473(7) -0.0144(7) 0.0204(9) 0.112(6) Uani 1 1 d .
H106 H 1.1733 -0.0056 -0.0160 0.134 Uiso 1 1 calc R
C88 C 1.0644(6) 0.1984(6) 0.0939(8) 0.103(6) Uani 1 1 d .
H88 H 1.0868 0.2165 0.0587 0.123 Uiso 1 1 calc R
C90 C 1.0123 0.1178 0.1322 0.098(5) Uani 1 1 d D
H90 H 0.9991 0.0804 0.1224 0.117 Uiso 1 1 calc R
C80 C 0.8569(5) 0.0541(5) 0.2273(7) 0.078(4) Uani 1 1 d .
H80 H 0.8690 0.0235 0.2573 0.093 Uiso 1 1 calc R
C71 C 0.8475(6) -0.1385(6) 0.3162(8) 0.093(4) Uani 1 1 d .
H71 H 0.8345 -0.1428 0.2677 0.112 Uiso 1 1 calc R
C89 C 1.0466(6) 0.1453(5) 0.0807(7) 0.112(6) Uani 1 1 d .
H89 H 1.0568 0.1261 0.0370 0.135 Uiso 1 1 calc R
C58 C 0.7551(9) -0.0529(13) 0.7552(10) 0.180(13) Uani 1 1 d .
H58 H 0.7222 -0.0554 0.7813 0.216 Uiso 1 1 calc R
C94 C 0.8889(7) -0.1682(8) 0.1038(9) 0.111(6) Uani 1 1 d .
H94 H 0.8606 -0.1897 0.0823 0.133 Uiso 1 1 calc R
C56 C 0.8416(6) -0.0993(6) 0.7073(8) 0.111(5) Uani 1 1 d .
H56 H 0.8658 -0.1305 0.7036 0.133 Uiso 1 1 calc R
C10 C 0.2947(8) -0.1669(9) 1.1863(11) 0.134(8) Uani 1 1 d .
H10 H 0.2748 -0.2004 1.1978 0.161 Uiso 1 1 calc R
C09A C 0.2610(7) 0.1117(7) 0.4408(10) 0.165(9) Uani 1 1 d .
H09A H 0.2463 0.0845 0.4764 0.248 Uiso 1 1 calc R
H09B H 0.2833 0.0911 0.4051 0.248 Uiso 1 1 calc R
H09C H 0.2314 0.1310 0.4153 0.248 Uiso 1 1 calc R
C105 C 1.1096(8) -0.0575(7) 0.0065(9) 0.153(8) Uani 1 1 d .
H105 H 1.1094 -0.0776 -0.0386 0.184 Uiso 1 1 calc R
C12 C 0.3745(5) -0.1069(5) 1.2057(7) 0.085(4) Uani 1 1 d .
H12 H 0.4079 -0.1008 1.2296 0.102 Uiso 1 1 calc R
C78 C 0.9049(5) 0.2017(5) 0.3415(7) 0.085(4) Uani 1 1 d .
H78 H 0.8793 0.2032 0.3031 0.102 Uiso 1 1 calc R
C57 C 0.7921(9) -0.1044(10) 0.7510(11) 0.170(10) Uani 1 1 d .
H57 H 0.7835 -0.1389 0.7759 0.205 Uiso 1 1 calc R
C92 C 0.9296(5) -0.0769(6) 0.1373(7) 0.079(4) Uani 1 1 d .
H92 H 0.9278 -0.0364 0.1392 0.095 Uiso 1 1 calc R
C75 C 0.9775(7) 0.2006(5) 0.4549(7) 0.104(5) Uani 1 1 d .
H75 H 1.0031 0.2004 0.4934 0.124 Uiso 1 1 calc R
C6 C 0.2769(5) 0.1103(8) 1.0085(9) 0.120(6) Uani 1 1 d .
H6 H 0.2838 0.0924 1.0542 0.144 Uiso 1 1 calc R
C3 C 0.2553(6) 0.1668(8) 0.8756(11) 0.121(6) Uani 1 1 d .
H3 H 0.2498 0.1861 0.8305 0.145 Uiso 1 1 calc R
C82 C 0.7882(6) 0.0945(6) 0.1460(8) 0.103(5) Uani 1 1 d U
H82 H 0.7548 0.0909 0.1212 0.124 Uiso 1 1 calc R
C102 C 1.1238 -0.1290 0.2337 0.117(6) Uani 1 1 d D
H102 H 1.1371 -0.1151 0.1883 0.141 Uiso 1 1 calc R
N1 N 0.3214(10) 0.1895(8) 0.5130(13) 0.228(11) Uani 1 1 d .
C4 C 0.2462(8) 0.1957(12) 0.9430(17) 0.172(13) Uani 1 1 d .
H4 H 0.2317 0.2333 0.9441 0.207 Uiso 1 1 calc R
C60 C 0.8164(5) -0.0012(7) 0.6817(7) 0.104(5) Uani 1 1 d .
H60 H 0.8252 0.0343 0.6596 0.125 Uiso 1 1 calc R
C61 C 0.7841(3) 0.0863(3) 0.4616(7) 0.072(4) Uani 1 1 d G
C62 C 0.7676(4) 0.1140(5) 0.5270(5) 0.139(6) Uani 1 1 d G
H62 H 0.7693 0.0942 0.5723 0.167 Uiso 1 1 calc R
C63 C 0.7486(4) 0.1712(5) 0.5247(7) 0.17754(1) Uani 1 1 d G
H63 H 0.7376 0.1898 0.5685 0.213 Uiso 1 1 calc R
C64 C 0.7461(4) 0.2008(3) 0.4570(9) 0.152(8) Uani 1 1 d G
H64 H 0.7334 0.2391 0.4554 0.182 Uiso 1 1 calc R
C65 C 0.7626(4) 0.1731(5) 0.3916(7) 0.177(10) Uani 1 1 d G
H65 H 0.7609 0.1929 0.3462 0.212 Uiso 1 1 calc R
C66 C 0.7816(4) 0.1159(5) 0.3939(5) 0.122(6) Uani 1 1 d G
H66 H 0.7926 0.0974 0.3501 0.146 Uiso 1 1 calc R
C59 C 0.7687(7) -0.0051(11) 0.7228(8) 0.172(10) Uani 1 1 d .
H59 H 0.7460 0.0274 0.7271 0.207 Uiso 1 1 calc R

loop_
_atom_site_aniso_label
_atom_site_aniso_U_11
_atom_site_aniso_U_22
_atom_site_aniso_U_33
_atom_site_aniso_U_23
_atom_site_aniso_U_13
_atom_site_aniso_U_12
Pb1 0.0578(3) 0.0571(3) 0.0502(3) 0.0035(2) 0.0002(2) -0.0111(2)
Pb2 0.0654(3) 0.0568(3) 0.0702(3) -0.0006(3) -0.0049(2) -0.0054(3)
Ag2 0.0698(6) 0.0531(4) 0.0551(6) 0.0012(4) 0.0083(5) -0.0013(5)
Ag1 0.0605(5) 0.0459(4) 0.0453(5) -0.0045(4) 0.0049(4) -0.0026(4)
P2 0.0617(19) 0.0450(14) 0.0354(15) -0.0028(13) 0.0103(14) -0.0006(15)
S3 0.0503(17) 0.0629(16) 0.0440(16) 0.0014(14) 0.0104(13) -0.0067(15)
P1 0.0485(17) 0.0400(13) 0.0372(15) -0.0002(13) -0.0005(12) 0.0003(13)
S2 0.0645(19) 0.0730(18) 0.0409(16) 0.0039(15) -0.0048(14) -0.0217(16)
S6 0.0557(18) 0.0726(17) 0.0514(18) 0.0024(15) 0.0162(14) -0.0129(16)
P4 0.061(2) 0.0575(16) 0.0420(17) 0.0017(15) 0.0083(15) 0.0041(16)
P3 0.056(2) 0.0493(15) 0.0559(19) 0.0016(15) 0.0041(15) -0.0013(15)
S1 0.068(2) 0.092(2) 0.073(2) -0.0045(19) -0.0140(17) -0.0227(19)
S5 0.0519(18) 0.093(2) 0.0549(18) 0.0110(17) -0.0011(14) 0.0028(17)
S4 0.081(3) 0.069(2) 0.137(3) -0.006(2) -0.050(2) 0.001(2)
C103 0.089(10) 0.052(6) 0.057(8) 0.001(7) 0.006(7) 0.011(7)
C41 0.071(9) 0.054(7) 0.097(11) -0.026(7) 0.009(8) -0.004(7)
C13 0.048(6) 0.039(5) 0.041(6) -0.001(5) 0.010(5) 0.011(5)
C95 0.083(12) 0.111(12) 0.110(13) -0.029(10) -0.004(10) -0.034(11)
C69 0.118(14) 0.050(7) 0.119(14) -0.016(9) 0.063(12) -0.021(9)
C28 0.062(10) 0.149(15) 0.074(11) -0.044(11) 0.007(8) -0.027(11)
C26 0.051(8) 0.066(7) 0.082(9) -0.008(7) 0.005(7) -0.001(7)
C91 0.063(9) 0.072(8) 0.057(8) -0.007(7) 0.002(6) -0.003(7)
C20 0.040(6) 0.040(5) 0.037(6) -0.006(5) -0.004(5) 0.001(5)
C43 0.047(7) 0.043(5) 0.045(6) -0.003(5) 0.015(5) 0.000(5)
C37 0.049(7) 0.045(6) 0.038(6) -0.001(5) -0.002(5) 0.007(6)
C19 0.057(7) 0.045(5) 0.013(4) -0.003(4) -0.004(4) 0.004(5)
C85 0.066(8) 0.043(6) 0.045(7) 0.003(5) 0.000(6) 0.005(6)
C42 0.066(9) 0.053(7) 0.074(9) -0.005(6) 0.000(7) 0.016(7)
C49 0.060(7) 0.042(5) 0.042(6) 0.001(5) -0.006(5) -0.001(5)
C50 0.074(9) 0.071(7) 0.058(8) -0.009(7) 0.000(7) 0.011(7)
C31 0.056(7) 0.047(6) 0.039(6) 0.002(5) -0.004(5) -0.001(6)
C38 0.056(8) 0.058(7) 0.056(7) 0.015(6) -0.006(6) 0.004(6)
C22 0.066(8) 0.054(6) 0.057(8) -0.023(6) 0.008(7) -0.001(7)
C53 0.087(10) 0.077(8) 0.067(9) 0.008(8) -0.002(8) 0.005(8)
C73 0.055(8) 0.049(6) 0.057(8) -0.008(6) 0.013(6) -0.006(6)
C55 0.061(8) 0.102(9) 0.046(7) -0.005(7) -0.002(6) -0.011(8)
C40 0.062(9) 0.089(9) 0.055(8) -0.018(7) -0.001(6) -0.023(8)
C70 0.081(12) 0.086(11) 0.138(16) -0.039(12) 0.014(12) -0.019(9)
C45 0.088(10) 0.154(13) 0.032(7) 0.023(9) 0.010(7) 0.017(10)
C30 0.076(9) 0.078(8) 0.053(8) -0.003(7) -0.002(7) 0.019(8)
C67 0.047(7) 0.046(6) 0.065(8) -0.009(6) 0.018(6) 0.001(5)
C21 0.065(8) 0.055(6) 0.040(6) -0.006(5) -0.006(5) -0.013(6)
C10A 0.15(2) 0.16(2) 0.111(19) 0.037(15) 0.054(16) 0.025(16)
C54 0.104(11) 0.043(6) 0.057(8) -0.003(6) 0.017(7) -0.001(7)
C81 0.056(9) 0.097(10) 0.113(13) -0.027(9) -0.004(8) -0.009(8)
C39 0.045(8) 0.089(9) 0.067(8) 0.003(7) -0.005(6) 0.022(7)
C87 0.158(16) 0.072(8) 0.128(14) -0.013(9) 0.061(13) -0.034(10)
C33 0.135(13) 0.045(6) 0.073(10) 0.010(7) 0.004(9) -0.004(8)
C47 0.119(13) 0.092(9) 0.076(10) 0.019(10) 0.009(10) -0.025(9)
C48 0.083(9) 0.092(8) 0.041(7) 0.003(7) 0.012(7) -0.020(8)
C29 0.086(12) 0.153(15) 0.059(9) -0.001(10) -0.014(8) 0.012(12)
C8 0.079(10) 0.088(9) 0.069(9) -0.004(8) -0.007(7) -0.017(8)
C99 0.22(2) 0.091(11) 0.073(11) 0.021(9) 0.016(13) 0.059(13)
C84 0.086(11) 0.050(7) 0.112(12) -0.005(8) -0.037(8) -0.005(7)
C25 0.048(7) 0.053(6) 0.050(7) -0.022(6) -0.006(5) 0.001(6)
C72 0.074(9) 0.073(8) 0.067(9) 0.006(8) -0.007(7) -0.006(7)
C15 0.080(10) 0.073(8) 0.077(10) 0.025(8) 0.041(8) -0.003(8)
C7 0.054(8) 0.077(8) 0.038(6) 0.003(6) 0.007(5) -0.010(7)
C79 0.082(9) 0.045(6) 0.051(7) -0.021(6) 0.012(7) -0.010(7)
C9 0.102(13) 0.161(15) 0.068(10) -0.003(10) -0.004(9) -0.075(13)
C68 0.085(9) 0.063(7) 0.053(8) -0.002(7) 0.019(7) -0.011(7)
C97 0.079(9) 0.052(6) 0.047(7) -0.001(6) 0.013(6) 0.007(6)
C27 0.076(11) 0.107(12) 0.101(13) -0.022(10) -0.001(9) -0.015(10)
C1 0.051(8) 0.105(10) 0.063(8) -0.009(9) 0.004(7) -0.010(7)
C93 0.055(10) 0.144(14) 0.078(10) 0.004(11) -0.001(8) 0.020(11)
C51 0.077(10) 0.081(9) 0.090(11) -0.002(8) 0.008(9) 0.020(8)
C44 0.095(10) 0.104(9) 0.046(8) -0.025(8) -0.003(7) -0.015(8)
C24 0.058(8) 0.060(7) 0.064(8) -0.018(6) -0.006(6) -0.003(6)
C18 0.073(9) 0.065(7) 0.061(8) -0.008(7) 0.022(7) -0.014(7)
C14 0.085(9) 0.060(6) 0.064(8) 0.010(6) 0.047(7) -0.025(7)
C74 0.088(10) 0.065(8) 0.066(9) 0.003(8) 0.010(8) 0.011(8)
C83 0.078(11) 0.099(11) 0.140(15) -0.032(11) -0.053(9) 0.000(9)
C16 0.085(10) 0.058(7) 0.099(11) -0.016(8) 0.025(9) -0.032(7)
C104 0.099(11) 0.111(10) 0.080(10) -0.032(9) 0.031(9) -0.039(9)
C23 0.061(8) 0.067(7) 0.060(8) -0.008(7) 0.005(7) 0.020(7)
C107 0.108(12) 0.137(12) 0.072(10) 0.015(10) 0.003(9) -0.042(10)
C5 0.056(13) 0.20(3) 0.26(3) -0.14(3) -0.047(15) 0.028(14)
C101 0.073(12) 0.169(17) 0.23(2) 0.087(16) -0.003(14) 0.009(12)
C52 0.086(10) 0.049(7) 0.107(12) 0.008(8) -0.019(9) -0.001(7)
C100 0.109(15) 0.067(9) 0.140(17) 0.001(10) -0.059(12) 0.014(10)
C17 0.109(12) 0.077(8) 0.076(10) -0.025(8) 0.020(9) -0.026(8)
C36 0.092(9) 0.062(6) 0.039(6) -0.007(6) 0.015(6) 0.002(7)
C77 0.117(14) 0.106(11) 0.079(11) -0.029(10) 0.002(10) 0.047(10)
C32 0.093(10) 0.050(6) 0.066(9) -0.001(6) 0.024(7) 0.007(7)
C96 0.059(9) 0.075(8) 0.082(10) -0.003(7) -0.013(7) -0.013(7)
C35 0.103(11) 0.091(9) 0.043(7) 0.010(7) 0.022(7) 0.009(8)
C98 0.158(14) 0.086(9) 0.065(9) 0.034(8) 0.040(9) 0.067(10)
C2 0.059(9) 0.094(10) 0.085(11) -0.004(9) 0.004(8) -0.018(8)
C34 0.100(11) 0.078(8) 0.074(10) 0.025(8) 0.023(8) -0.001(8)
C86 0.105(11) 0.080(8) 0.081(10) -0.029(8) 0.027(9) -0.031(8)
C11 0.121(14) 0.065(9) 0.147(17) 0.034(10) 0.043(14) 0.019(10)
C108 0.103(11) 0.099(9) 0.060(9) 0.013(8) 0.013(8) -0.022(9)
C46 0.075(10) 0.094(10) 0.099(12) 0.048(10) 0.015(9) 0.006(9)
C76 0.156(17) 0.083(10) 0.078(12) -0.027(10) 0.036(12) 0.002(12)
C106 0.107(13) 0.151(14) 0.078(12) 0.022(11) 0.048(11) -0.015(11)
C88 0.137(14) 0.082(9) 0.089(12) 0.006(9) 0.065(11) -0.023(10)
C90 0.143(13) 0.066(7) 0.084(10) -0.010(7) 0.050(10) -0.025(9)
C80 0.054(8) 0.093(9) 0.086(10) 0.006(8) 0.019(7) 0.007(8)
C71 0.086(12) 0.087(10) 0.107(13) -0.021(10) -0.015(9) 0.009(9)
C89 0.167(16) 0.078(9) 0.092(12) 0.006(9) 0.064(12) -0.013(10)
C58 0.090(16) 0.41(4) 0.045(10) 0.035(18) -0.019(10) -0.053(19)
C94 0.077(12) 0.161(17) 0.094(13) -0.026(13) 0.001(10) -0.020(13)
C56 0.117(14) 0.125(12) 0.090(12) -0.006(10) -0.003(10) -0.053(11)
C10 0.119(17) 0.154(17) 0.130(18) -0.020(13) 0.014(14) -0.079(15)
C09A 0.144(18) 0.179(18) 0.17(2) -0.084(16) 0.009(14) -0.021(15)
C105 0.175(19) 0.184(17) 0.100(14) -0.008(13) 0.069(14) -0.047(15)
C12 0.086(10) 0.072(8) 0.097(11) 0.018(8) 0.012(9) -0.008(8)
C78 0.088(10) 0.101(9) 0.066(9) -0.027(8) -0.004(7) 0.029(9)
C57 0.144(19) 0.25(2) 0.120(17) 0.049(17) -0.015(15) -0.134(18)
C92 0.068(9) 0.108(11) 0.063(9) 0.017(8) -0.004(7) 0.014(9)
C75 0.165(16) 0.088(10) 0.057(9) -0.022(8) 0.000(10) 0.024(10)
C6 0.068(11) 0.185(16) 0.106(14) -0.025(13) 0.003(9) 0.033(11)
C3 0.074(12) 0.104(13) 0.18(2) 0.009(13) -0.013(12) -0.004(11)
C82 0.081(11) 0.106(11) 0.122(14) -0.054(9) -0.029(9) 0.008(9)
C102 0.091(12) 0.124(11) 0.136(15) 0.061(11) 0.013(10) 0.047(10)
N1 0.29(3) 0.161(17) 0.23(2) 0.011(15) -0.045(18) -0.083(16)
C4 0.054(13) 0.15(2) 0.31(4) -0.08(2) -0.044(17) 0.026(12)
C60 0.064(9) 0.193(15) 0.056(9) -0.022(10) -0.001(7) 0.005(11)
C61 0.049(8) 0.090(8) 0.078(9) -0.009(8) 0.001(7) -0.006(7)
C62 0.142(15) 0.152(14) 0.122(15) -0.028(12) -0.062(11) 0.070(12)
C63 0.137 0.207 0.188 -0.074(15) -0.090(13) 0.095(13)
C64 0.121(15) 0.087(11) 0.25(2) -0.051(13) -0.053(16) 0.035(10)
C65 0.151(18) 0.105(12) 0.27(3) 0.051(15) 0.058(18) 0.035(13)
C66 0.113(13) 0.118(12) 0.134(15) 0.044(11) 0.057(12) 0.053(10)
C59 0.098(14) 0.38(3) 0.036(9) 0.002(14) 0.020(9) 0.035(18)

loop_
_atom_type_symbol
_atom_type_description
_atom_type_scat_dispersion_real
_atom_type_scat_dispersion_imag
_atom_type_scat_source
C C 0.0033 0.0016 'International Tables Vol C Tables 4.2.6.8 and 6.1.1.4'
H H 0.0000 0.0000 'International Tables Vol C Tables 4.2.6.8 and 6.1.1.4'
P P 0.1023 0.0942 'International Tables Vol C Tables 4.2.6.8 and 6.1.1.4'
S S 0.1246 0.1234 'International Tables Vol C Tables 4.2.6.8 and 6.1.1.4'
Ag Ag -0.8971 1.1015 'International Tables Vol C Tables 4.2.6.8 and 6.1.1.4'
Pb Pb -3.3944 10.1111 'International Tables Vol C Tables 4.2.6.8 and 6.1.1.4'
N N 0.0061 0.0033 'International Tables Vol C Tables 4.2.6.8 and 6.1.1.4'

loop_
_geom_angle_atom_site_label_1
_geom_angle_atom_site_label_2
_geom_angle_atom_site_label_3
_geom_angle
_geom_angle_site_symmetry_1
_geom_angle_site_symmetry_3
S1 Pb1 S3 94.20(9) . .
S1 Pb1 S2 97.53(9) . .
S3 Pb1 S2 102.77(8) . .
S4 Pb2 S5 96.70(10) . .
S4 Pb2 S6 93.59(10) . .
S5 Pb2 S6 86.76(8) . .
P3 Ag2 P4 124.75(10) . .
P3 Ag2 S6 114.25(8) . .
P4 Ag2 S6 110.88(8) . .
P3 Ag2 S5 106.72(10) . 3_756
P4 Ag2 S5 105.15(10) . 3_756
S6 Ag2 S5 87.83(9) . 3_756
P1 Ag1 P2 122.95(9) . .
P1 Ag1 S2 119.70(9) . 3_657
P2 Ag1 S2 95.83(9) . 3_657
P1 Ag1 S3 103.81(8) . .
P2 Ag1 S3 116.27(8) . .
S2 Ag1 S3 95.55(8) 3_657 .
C49 P2 C43 101.8(4) . .
C49 P2 C37 105.2(4) . .
C43 P2 C37 105.3(5) . .
C49 P2 Ag1 113.6(3) . .
C43 P2 Ag1 111.0(3) . .
C37 P2 Ag1 118.3(3) . .
C13 S3 Ag1 113.3(3) . .
C13 S3 Pb1 104.7(3) . .
Ag1 S3 Pb1 113.03(9) . .
C25 P1 C19 105.3(4) . .
C25 P1 C31 102.8(5) . .
C19 P1 C31 103.8(4) . .
C25 P1 Ag1 113.6(4) . .
C19 P1 Ag1 112.8(3) . .
C31 P1 Ag1 117.2(3) . .
C7 S2 Ag1 116.5(4) . 3_657
C7 S2 Pb1 122.0(4) . .
Ag1 S2 Pb1 104.27(8) 3_657 .
C67 S6 Ag2 113.4(4) . .
C67 S6 Pb2 105.5(3) . .
Ag2 S6 Pb2 111.89(9) . .
C97 P4 C91 105.2(4) . .
C97 P4 C103 102.8(4) . .
C91 P4 C103 103.2(6) . .
C97 P4 Ag2 108.85(13) . .
C91 P4 Ag2 115.2(3) . .
C103 P4 Ag2 119.9(4) . .
C73 P3 C85 104.5(3) . .
C73 P3 C79 105.3(5) . .
C85 P3 C79 102.4(4) . .
C73 P3 Ag2 116.2(4) . .
C85 P3 Ag2 109.82(12) . .
C79 P3 Ag2 117.0(4) . .
C1 S1 Pb1 91.0(4) . .
C55 S5 Ag2 115.5(4) . 3_756
C55 S5 Pb2 115.3(5) . .
Ag2 S5 Pb2 106.46(10) 3_756 .
C61 S4 Pb2 95.1(3) . .
C108 C103 C104 118.5(11) . .
C108 C103 P4 118.3(9) . .
C104 C103 P4 123.2(10) . .
C40 C41 C42 119.1(10) . .
C40 C41 H41 120.4 . .
C42 C41 H41 120.4 . .
C14 C13 C18 116.6(9) . .
C14 C13 S3 121.3(8) . .
C18 C13 S3 122.0(7) . .
C94 C95 C96 123.0(16) . .
C94 C95 H95 118.5 . .
C96 C95 H95 118.5 . .
C70 C69 C68 124.0(14) . .
C70 C69 H69 118.0 . .
C68 C69 H69 118.0 . .
C27 C28 C29 122.1(16) . .
C27 C28 H28 119.0 . .
C29 C28 H28 119.0 . .
C27 C26 C25 120.3(13) . .
C27 C26 H26 119.8 . .
C25 C26 H26 119.8 . .
C92 C91 C96 117.0(13) . .
C92 C91 P4 120.4(10) . .
C96 C91 P4 122.5(11) . .
C19 C20 C21 123.5(9) . .
C19 C20 H20 118.2 . .
C21 C20 H20 118.2 . .
C48 C43 C44 118.8(9) . .
C48 C43 P2 117.5(8) . .
C44 C43 P2 123.7(9) . .
C38 C37 C42 118.7(11) . .
C38 C37 P2 118.0(8) . .
C42 C37 P2 123.2(9) . .
C20 C19 C24 117.4(9) . .
C20 C19 P1 119.0(7) . .
C24 C19 P1 123.6(8) . .
C86 C85 C90 118.3(5) . .
C86 C85 P3 122.1(5) . .
C90 C85 P3 119.56(8) . .
C37 C42 C41 120.8(11) . .
C37 C42 H42 119.6 . .
C41 C42 H42 119.6 . .
C50 C49 C54 117.2(10) . .
C50 C49 P2 123.9(9) . .
C54 C49 P2 118.9(8) . .
C51 C50 C49 121.1(11) . .
C51 C50 H50 119.4 . .
C49 C50 H50 119.4 . .
C32 C31 C36 118.5(8) . .
C32 C31 P1 123.8(7) . .
C36 C31 P1 117.7(7) . .
C37 C38 C39 122.7(10) . .
C37 C38 H38 118.7 . .
C39 C38 H38 118.7 . .
C23 C22 C21 122.5(10) . .
C23 C22 H22 118.7 . .
C21 C22 H22 118.7 . .
C54 C53 C52 121.2(12) . .
C54 C53 H53 119.4 . .
C52 C53 H53 119.4 . .
C74 C73 C78 117.1(11) . .
C74 C73 P3 119.3(10) . .
C78 C73 P3 123.6(10) . .
C56 C55 C60 119.0(12) . .
C56 C55 S5 121.8(11) . .
C60 C55 S5 119.0(10) . .
C41 C40 C39 121.0(12) . .
C41 C40 H40 119.5 . .
C39 C40 H40 119.5 . .
C69 C70 C71 116.8(16) . .
C69 C70 H70 121.6 . .
C71 C70 H70 121.6 . .
C46 C45 C44 120.0(13) . .
C46 C45 H45 120.0 . .
C44 C45 H45 120.0 . .
C25 C30 C29 119.1(12) . .
C25 C30 H30 120.4 . .
C29 C30 H30 120.4 . .
C68 C67 C72 117.3(11) . .
C68 C67 S6 122.2(10) . .
C72 C67 S6 120.5(9) . .
C22 C21 C20 115.7(10) . .
C22 C21 H21 122.2 . .
C20 C21 H21 122.2 . .
N1 C10A C09A 178(2) . .
C53 C54 C49 121.3(10) . .
C53 C54 H54 119.3 . .
C49 C54 H54 119.3 . .
C82 C81 C80 122.1(14) . .
C82 C81 H81 118.9 . .
C80 C81 H81 118.9 . .
C38 C39 C40 117.6(11) . .
C38 C39 H39 121.2 . .
C40 C39 H39 121.2 . .
C88 C87 C86 119.2(12) . .
C88 C87 H87 120.4 . .
C86 C87 H87 120.4 . .
C34 C33 C32 120.9(10) . .
C34 C33 H33 119.5 . .
C32 C33 H33 119.5 . .
C46 C47 C48 119.2(14) . .
C46 C47 H47 120.4 . .
C48 C47 H47 120.4 . .
C43 C48 C47 120.5(12) . .
C43 C48 H48 119.8 . .
C47 C48 H48 119.8 . .
C28 C29 C30 119.7(15) . .
C28 C29 H29 120.2 . .
C30 C29 H29 120.2 . .
C7 C8 C9 122.3(14) . .
C7 C8 H8 118.8 . .
C9 C8 H8 118.8 . .
C100 C99 C98 122.2(15) . .
C100 C99 H99 118.9 . .
C98 C99 H99 118.9 . .
C83 C84 C79 120.7(13) . .
C83 C84 H84 119.7 . .
C79 C84 H84 119.7 . .
C30 C25 C26 117.8(11) . .
C30 C25 P1 125.1(9) . .
C26 C25 P1 117.0(9) . .
C71 C72 C67 119.2(11) . .
C71 C72 H72 120.4 . .
C67 C72 H72 120.4 . .
C14 C15 C16 121.9(10) . .
C14 C15 H15 119.1 . .
C16 C15 H15 119.1 . .
C8 C7 C12 119.0(11) . .
C8 C7 S2 121.6(11) . .
C12 C7 S2 119.5(10) . .
C80 C79 C84 118.7(12) . .
C80 C79 P3 118.4(10) . .
C84 C79 P3 122.8(9) . .
C10 C9 C8 117.7(16) . .
C10 C9 H9 121.2 . .
C8 C9 H9 121.2 . .
C67 C68 C69 119.2(12) . .
C67 C68 H68 120.4 . .
C69 C68 H68 120.4 . .
C98 C97 C102 118.6(6) . .
C98 C97 P4 119.5(6) . .
C102 C97 P4 121.88(7) . .
C28 C27 C26 121.1(15) . .
C28 C27 H27 119.5 . .
C26 C27 H27 119.5 . .
C6 C1 C2 118.5(13) . .
C6 C1 S1 120.7(13) . .
C2 C1 S1 120.8(11) . .
C92 C93 C94 118.9(16) . .
C92 C93 H93 120.5 . .
C94 C93 H93 120.5 . .
C50 C51 C52 120.5(11) . .
C50 C51 H51 119.7 . .
C52 C51 H51 119.7 . .
C43 C44 C45 119.7(12) . .
C43 C44 H44 120.2 . .
C45 C44 H44 120.2 . .
C19 C24 C23 121.5(11) . .
C19 C24 H24 119.3 . .
C23 C24 H24 119.3 . .
C17 C18 C13 122.8(10) . .
C17 C18 H18 118.6 . .
C13 C18 H18 118.6 . .
C15 C14 C13 120.2(11) . .
C15 C14 H14 119.9 . .
C13 C14 H14 119.9 . .
C73 C74 C75 119.5(13) . .
C73 C74 H74 120.2 . .
C75 C74 H74 120.2 . .
C84 C83 C82 120.9(15) . .
C84 C83 H83 119.6 . .
C82 C83 H83 119.6 . .
C17 C16 C15 119.0(11) . .
C17 C16 H16 120.5 . .
C15 C16 H16 120.5 . .
C103 C104 C105 121.4(13) . .
C103 C104 H104 119.3 . .
C105 C104 H104 119.3 . .
C22 C23 C24 119.2(11) . .
C22 C23 H23 120.4 . .
C24 C23 H23 120.4 . .
C106 C107 C108 119.2(14) . .
C106 C107 H107 120.4 . .
C108 C107 H107 120.4 . .
C4 C5 C6 124(3) . .
C4 C5 H5 117.8 . .
C6 C5 H5 117.8 . .
C100 C101 C102 119.5(14) . .
C100 C101 H101 120.2 . .
C102 C101 H101 120.2 . .
C53 C52 C51 118.7(13) . .
C53 C52 H52 120.6 . .
C51 C52 H52 120.6 . .
C99 C100 C101 120.6(18) . .
C99 C100 H100 119.7 . .
C101 C100 H100 119.7 . .
C16 C17 C18 119.6(12) . .
C16 C17 H17 120.2 . .
C18 C17 H17 120.2 . .
C31 C36 C35 120.1(9) . .
C31 C36 H36 119.9 . .
C35 C36 H36 119.9 . .
C76 C77 C78 121.3(14) . .
C76 C77 H77 119.4 . .
C78 C77 H77 119.4 . .
C31 C32 C33 120.6(9) . .
C31 C32 H32 119.7 . .
C33 C32 H32 119.7 . .
C91 C96 C95 120.0(13) . .
C91 C96 H96 120.0 . .
C95 C96 H96 120.0 . .
C34 C35 C36 120.3(9) . .
C34 C35 H35 119.8 . .
C36 C35 H35 119.8 . .
C97 C98 C99 119.7(12) . .
C97 C98 H98 120.1 . .
C99 C98 H98 120.1 . .
C3 C2 C1 121.1(14) . .
C3 C2 H2 119.4 . .
C1 C2 H2 119.4 . .
C35 C34 C33 119.6(10) . .
C35 C34 H34 120.2 . .
C33 C34 H34 120.2 . .
C85 C86 C87 120.4(9) . .
C85 C86 H86 119.8 . .
C87 C86 H86 119.8 . .
C10 C11 C12 121.7(17) . .
C10 C11 H11 119.2 . .
C12 C11 H11 119.2 . .
C103 C108 C107 121.0(12) . .
C103 C108 H108 119.5 . .
C107 C108 H108 119.5 . .
C45 C46 C47 121.8(13) . .
C45 C46 H46 119.1 . .
C47 C46 H46 119.1 . .
C75 C76 C77 118.4(15) . .
C75 C76 H76 120.8 . .
C77 C76 H76 120.8 . .
C107 C106 C105 122.2(14) . .
C107 C106 H106 118.9 . .
C105 C106 H106 118.9 . .
C89 C88 C87 121.9(11) . .
C89 C88 H88 119.1 . .
C87 C88 H88 119.1 . .
C85 C90 C89 120.3(6) . .
C85 C90 H90 119.8 . .
C89 C90 H90 119.8 . .
C79 C80 C81 118.7(14) . .
C79 C80 H80 120.7 . .
C81 C80 H80 120.7 . .
C70 C71 C72 123.5(15) . .
C70 C71 H71 118.2 . .
C72 C71 H71 118.2 . .
C88 C89 C90 119.9(10) . .
C88 C89 H89 120.1 . .
C90 C89 H89 120.1 . .
C59 C58 C57 120(2) . .
C59 C58 H58 120.0 . .
C57 C58 H58 120.0 . .
C95 C94 C93 118.7(18) . .
C95 C94 H94 120.7 . .
C93 C94 H94 120.7 . .
C55 C56 C57 119.3(15) . .
C55 C56 H56 120.4 . .
C57 C56 H56 120.4 . .
C11 C10 C9 121.5(17) . .
C11 C10 H10 119.3 . .
C9 C10 H10 119.3 . .
C10A C09A H09A 109.5 . .
C10A C09A H09B 109.5 . .
H09A C09A H09B 109.5 . .
C10A C09A H09C 109.5 . .
H09A C09A H09C 109.5 . .
H09B C09A H09C 109.5 . .
C106 C105 C104 117.5(15) . .
C106 C105 H105 121.2 . .
C104 C105 H105 121.2 . .
C7 C12 C11 117.8(14) . .
C7 C12 H12 121.1 . .
C11 C12 H12 121.1 . .
C77 C78 C73 119.9(13) . .
C77 C78 H78 120.1 . .
C73 C78 H78 120.1 . .
C56 C57 C58 117.9(18) . .
C56 C57 H57 121.0 . .
C58 C57 H57 121.0 . .
C91 C92 C93 122.3(13) . .
C91 C92 H92 118.9 . .
C93 C92 H92 118.9 . .
C76 C75 C74 123.7(16) . .
C76 C75 H75 118.1 . .
C74 C75 H75 118.1 . .
C1 C6 C5 118.1(18) . .
C1 C6 H6 120.9 . .
C5 C6 H6 120.9 . .
C2 C3 C4 120(2) . .
C2 C3 H3 120.2 . .
C4 C3 H3 120.2 . .
C81 C82 C83 118.8(15) . .
C81 C82 H82 120.6 . .
C83 C82 H82 120.6 . .
C97 C102 C101 118.6(7) . .
C97 C102 H102 120.7 . .
C101 C102 H102 120.7 . .
C5 C4 C3 118(3) . .
C5 C4 H4 121.1 . .
C3 C4 H4 121.1 . .
C59 C60 C55 122.8(15) . .
C59 C60 H60 118.6 . .
C55 C60 H60 118.6 . .
C62 C61 C66 120.0 . .
C62 C61 S4 120.6(8) . .
C66 C61 S4 119.4(8) . .
C61 C62 C63 120.0 . .
C61 C62 H62 120.0 . .
C63 C62 H62 120.0 . .
C64 C63 C62 120.0 . .
C64 C63 H63 120.0 . .
C62 C63 H63 120.0 . .
C63 C64 C65 120.0 . .
C63 C64 H64 120.0 . .
C65 C64 H64 120.0 . .
C64 C65 C66 120.0 . .
C64 C65 H65 120.0 . .
C66 C65 H65 120.0 . .
C65 C66 C61 120.0 . .
C65 C66 H66 120.0 . .
C61 C66 H66 120.0 . .
C58 C59 C60 121(2) . .
C58 C59 H59 119.6 . .
C60 C59 H59 119.6 . .

loop_
_geom_bond_atom_site_label_1
_geom_bond_atom_site_label_2
_geom_bond_distance
_geom_bond_site_symmetry_2
Pb1 S1 2.615(3) .
Pb1 S3 2.708(2) .
Pb1 S2 2.752(3) .
Pb2 S4 2.606(4) .
Pb2 S5 2.717(3) .
Pb2 S6 2.722(2) .
Ag2 P3 2.481(3) .
Ag2 P4 2.486(3) .
Ag2 S6 2.654(2) .
Ag2 S5 2.654(3) 3_756
Ag1 P1 2.472(3) .
Ag1 P2 2.508(2) .
Ag1 S2 2.626(3) 3_657
Ag1 S3 2.704(2) .
P2 C49 1.821(10) .
P2 C43 1.840(8) .
P2 C37 1.841(10) .
S3 C13 1.757(10) .
P1 C25 1.816(11) .
P1 C19 1.824(8) .
P1 C31 1.826(8) .
S2 C7 1.754(10) .
S2 Ag1 2.626(3) 3_657
S6 C67 1.757(10) .
P4 C97 1.813(3) .
P4 C91 1.814(12) .
P4 C103 1.823(10) .
P3 C73 1.814(10) .
P3 C85 1.824(2) .
P3 C79 1.837(13) .
S1 C1 1.761(12) .
S5 C55 1.737(10) .
S5 Ag2 2.654(3) 3_756
S4 C61 1.737(7) .
C103 C108 1.350(14) .
C103 C104 1.363(14) .
C41 C40 1.328(15) .
C41 C42 1.390(15) .
C41 H41 0.9300 .
C13 C14 1.391(10) .
C13 C18 1.394(13) .
C95 C94 1.310(19) .
C95 C96 1.381(16) .
C95 H95 0.9300 .
C69 C70 1.32(2) .
C69 C68 1.398(16) .
C69 H69 0.9300 .
C28 C27 1.312(17) .
C28 C29 1.351(16) .
C28 H28 0.9300 .
C26 C27 1.364(17) .
C26 C25 1.404(12) .
C26 H26 0.9300 .
C91 C92 1.373(15) .
C91 C96 1.378(13) .
C20 C19 1.354(12) .
C20 C21 1.395(11) .
C20 H20 0.9300 .
C43 C48 1.363(13) .
C43 C44 1.374(14) .
C37 C38 1.338(13) .
C37 C42 1.355(12) .
C19 C24 1.361(12) .
C85 C86 1.353(10) .
C85 C90 1.3605 .
C42 H42 0.9300 .
C49 C50 1.378(11) .
C49 C54 1.390(13) .
C50 C51 1.368(15) .
C50 H50 0.9300 .
C31 C32 1.369(11) .
C31 C36 1.374(10) .
C38 C39 1.360(14) .
C38 H38 0.9300 .
C22 C23 1.321(15) .
C22 C21 1.393(13) .
C22 H22 0.9300 .
C53 C54 1.355(15) .
C53 C52 1.357(13) .
C53 H53 0.9300 .
C73 C74 1.374(16) .
C73 C78 1.400(14) .
C55 C56 1.346(15) .
C55 C60 1.407(15) .
C40 C39 1.395(13) .
C40 H40 0.9300 .
C70 C71 1.351(16) .
C70 H70 0.9300 .
C45 C46 1.329(16) .
C45 C44 1.386(13) .
C45 H45 0.9300 .
C30 C25 1.396(14) .
C30 C29 1.402(17) .
C30 H30 0.9300 .
C67 C68 1.379(12) .
C67 C72 1.404(15) .
C21 H21 0.9300 .
C10A N1 1.19(3) .
C10A C09A 1.46(2) .
C54 H54 0.9300 .
C81 C82 1.358(17) .
C81 C80 1.390(17) .
C81 H81 0.9300 .
C39 H39 0.9300 .
C87 C88 1.328(14) .
C87 C86 1.401(13) .
C87 H87 0.9300 .
C33 C34 1.353(12) .
C33 C32 1.383(12) .
C33 H33 0.9300 .
C47 C46 1.339(17) .
C47 C48 1.386(13) .
C47 H47 0.9300 .
C48 H48 0.9300 .
C29 H29 0.9300 .
C8 C7 1.363(15) .
C8 C9 1.407(15) .
C8 H8 0.9300 .
C99 C100 1.293(17) .
C99 C98 1.380(18) .
C99 H99 0.9300 .
C84 C83 1.365(16) .
C84 C79 1.393(15) .
C84 H84 0.9300 .
C72 C71 1.375(15) .
C72 H72 0.9300 .
C15 C14 1.363(14) .
C15 C16 1.383(15) .
C15 H15 0.9300 .
C7 C12 1.394(15) .
C79 C80 1.385(13) .
C9 C10 1.36(2) .
C9 H9 0.9300 .
C68 H68 0.9300 .
C97 C98 1.330(11) .
C97 C102 1.3651 .
C27 H27 0.9300 .
C1 C6 1.371(16) .
C1 C2 1.391(15) .
C93 C92 1.378(17) .
C93 C94 1.397(17) .
C93 H93 0.9300 .
C51 C52 1.377(15) .
C51 H51 0.9300 .
C44 H44 0.9300 .
C24 C23 1.394(13) .
C24 H24 0.9300 .
C18 C17 1.369(14) .
C18 H18 0.9300 .
C14 H14 0.9300 .
C74 C75 1.380(14) .
C74 H74 0.9300 .
C83 C82 1.366(16) .
C83 H83 0.9300 .
C16 C17 1.357(12) .
C16 H16 0.9300 .
C104 C105 1.392(14) .
C104 H104 0.9300 .
C23 H23 0.9300 .
C107 C106 1.324(17) .
C107 C108 1.394(14) .
C107 H107 0.9300 .
C5 C4 1.31(3) .
C5 C6 1.40(2) .
C5 H5 0.9300 .
C101 C100 1.297(17) .
C101 C102 1.427(18) .
C101 H101 0.9300 .
C52 H52 0.9300 .
C100 H100 0.9300 .
C17 H17 0.9300 .
C36 C35 1.404(11) .
C36 H36 0.9300 .
C77 C76 1.350(19) .
C77 C78 1.387(15) .
C77 H77 0.9300 .
C32 H32 0.9300 .
C96 H96 0.9300 .
C35 C34 1.352(13) .
C35 H35 0.9300 .
C98 H98 0.9300 .
C2 C3 1.381(16) .
C2 H2 0.9300 .
C34 H34 0.9300 .
C86 H86 0.9300 .
C11 C10 1.34(2) .
C11 C12 1.412(15) .
C11 H11 0.9300 .
C108 H108 0.9300 .
C46 H46 0.9300 .
C76 C75 1.308(17) .
C76 H76 0.9300 .
C106 C105 1.371(19) .
C106 H106 0.9300 .
C88 C89 1.312(14) .
C88 H88 0.9300 .
C90 C89 1.393(10) .
C90 H90 0.9300 .
C80 H80 0.9300 .
C71 H71 0.9300 .
C89 H89 0.9300 .
C58 C59 1.28(3) .
C58 C57 1.48(3) .
C58 H58 0.9300 .
C94 H94 0.9300 .
C56 C57 1.441(19) .
C56 H56 0.9300 .
C10 H10 0.9300 .
C09A H09A 0.9600 .
C09A H09B 0.9600 .
C09A H09C 0.9600 .
C105 H105 0.9300 .
C12 H12 0.9300 .
C78 H78 0.9300 .
C57 H57 0.9300 .
C92 H92 0.9300 .
C75 H75 0.9300 .
C6 H6 0.9300 .
C3 C4 1.39(3) .
C3 H3 0.9300 .
C82 H82 0.9300 .
C102 H102 0.9300 .
C4 H4 0.9300 .
C60 C59 1.376(16) .
C60 H60 0.9300 .
C61 C62 1.3900 .
C61 C66 1.3900 .
C62 C63 1.3900 .
C62 H62 0.9300 .
C63 C64 1.3900 .
C63 H63 0.9300 .
C64 C65 1.3900 .
C64 H64 0.9300 .
C65 C66 1.3900 .
C65 H65 0.9300 .
C66 H66 0.9300 .
C59 H59 0.9300 .
